data_4516084
loop_
_publ_author_name
'Tokutomi, Hisashi'
'Takeda, Takashi'
'Hoshino, Norihisa'
'Akutagawa, Tomoyuki'

_publ_section_title
;
 Molecular Structure of the Photo-Oxidation Product of Ellagic Acid in
 Solution.
;
_journal_issue 9
_journal_name_full 'ACS omega'
_journal_page_first 11179
_journal_page_last 11183
_journal_paper_doi 10.1021/acsomega.8b01716
_journal_volume 3
_journal_year 2018
_chemical_absolute_configuration unk
_chemical_formula_moiety 'C14 H6 O10, C3 H6 O, 2(H2 O)'
_chemical_formula_sum 'C17 H16 O13'
_chemical_formula_weight 428.30
_space_group_crystal_system orthorhombic
_space_group_IT_number 29
_space_group_name_Hall 'P 2c -2ac'
_space_group_name_H-M_alt 'P c a 21'
_atom_sites_solution_hydrogens geom
_audit_creation_method SHELXL-2014/7
_cell_angle_alpha 90
_cell_angle_beta 90
_cell_angle_gamma 90
_cell_formula_units_Z 8
_cell_length_a 19.3428(5)
_cell_length_b 6.4501(2)
_cell_length_c 28.2467(7)
_cell_measurement_reflns_used 21636
_cell_measurement_temperature 100(2)
_cell_measurement_theta_max 68.35
_cell_measurement_theta_min 3.13
_cell_volume 3524.14(17)
_computing_cell_refinement 'RAPID AUTO (Rigaku, 2011)'
_computing_data_collection 'RAPID AUTO (Rigaku, 2011)'
_computing_data_reduction 'RAPID AUTO (Rigaku, 2011)'
_computing_molecular_graphics 'CrystalStructure 4.0 (Rigaku, 2010)'
_computing_publication_material 'CrystalStructure 4.0 (Rigaku, 2010)'
_computing_structure_refinement 'SHELXL-2014/7 (Sheldrick, 2014)'
_computing_structure_solution 'SHELXL-2013/1 (Sheldrick, 2013)'
_diffrn_ambient_temperature 100(2)
_diffrn_detector_area_resol_mean 10.000
_diffrn_measured_fraction_theta_full 0.999
_diffrn_measured_fraction_theta_max 0.999
_diffrn_measurement_device_type 'Rigaku R-AXIS RAPID'
_diffrn_measurement_method 'phi and omega scans'
_diffrn_radiation_type CuK\a
_diffrn_radiation_wavelength 1.54187
_diffrn_reflns_av_R_equivalents 0.0808
_diffrn_reflns_av_unetI/netI 0.0890
_diffrn_reflns_Laue_measured_fraction_full 0.999
_diffrn_reflns_Laue_measured_fraction_max 0.999
_diffrn_reflns_limit_h_max 23
_diffrn_reflns_limit_h_min -22
_diffrn_reflns_limit_k_max 7
_diffrn_reflns_limit_k_min -7
_diffrn_reflns_limit_l_max 34
_diffrn_reflns_limit_l_min -33
_diffrn_reflns_number 36016
_diffrn_reflns_point_group_measured_fraction_full 0.998
_diffrn_reflns_point_group_measured_fraction_max 0.998
_diffrn_reflns_theta_full 67.687
_diffrn_reflns_theta_max 68.243
_diffrn_reflns_theta_min 3.129
_diffrn_source 'rotating-anode X-ray tube'
_exptl_absorpt_coefficient_mu 1.246
_exptl_absorpt_correction_T_max 1.0000
_exptl_absorpt_correction_T_min 0.6878
_exptl_absorpt_correction_type empirical
_exptl_absorpt_process_details 'abscor(Rigaku, 2010)'
_exptl_crystal_colour yellow
_exptl_crystal_density_diffrn 1.614
_exptl_crystal_description platelet
_exptl_crystal_F_000 1776
_exptl_crystal_size_max 0.100
_exptl_crystal_size_mid 0.100
_exptl_crystal_size_min 0.100
_refine_diff_density_max 0.745
_refine_diff_density_min -0.342
_refine_diff_density_rms 0.103
_refine_ls_abs_structure_details
;
 Flack x determined using 1317 quotients [(I+)-(I-)]/[(I+)+(I-)]
 (Parsons, Flack and Wagner, Acta Cryst. B69 (2013) 249-259).
;
_refine_ls_abs_structure_Flack 0.2(3)
_refine_ls_extinction_method none
_refine_ls_goodness_of_fit_ref 1.033
_refine_ls_hydrogen_treatment constr
_refine_ls_matrix_type full
_refine_ls_number_parameters 553
_refine_ls_number_reflns 6440
_refine_ls_number_restraints 1
_refine_ls_restrained_S_all 1.033
_refine_ls_R_factor_all 0.1435
_refine_ls_R_factor_gt 0.0898
_refine_ls_shift/su_max 0.000
_refine_ls_shift/su_mean 0.000
_refine_ls_structure_factor_coef Fsqd
_refine_ls_weighting_details 'w=1/[\s^2^(Fo^2^)+(0.1267P)^2^+7.7647P] where P=(Fo^2^+2Fc^2^)/3'
_refine_ls_weighting_scheme calc
_refine_ls_wR_factor_gt 0.2192
_refine_ls_wR_factor_ref 0.2584
_reflns_Friedel_coverage 0.954
_reflns_Friedel_fraction_full 0.998
_reflns_Friedel_fraction_max 0.997
_reflns_number_gt 3935
_reflns_number_total 6440
_reflns_threshold_expression 'I > 2\s(I)'
_cod_data_source_file ao8b01716_si_002.cif
_cod_data_source_block Pca21
_cod_database_code 4516084
_shelx_shelxl_version_number 2014/7
_shelx_space_group_comment
;
The symmetry employed for this shelxl refinement is uniquely defined
by the following loop, which should always be used as a source of
symmetry information in preference to the above space-group names.
They are only intended as comments.
;
_shelx_estimated_absorpt_t_min 0.885
_shelx_estimated_absorpt_t_max 0.885

loop_
_space_group_symop_operation_xyz
'x, y, z'
'-x, -y, z+1/2'
'-x+1/2, y, z+1/2'
'x+1/2, -y, z'

loop_
_atom_site_label
_atom_site_type_symbol
_atom_site_fract_x
_atom_site_fract_y
_atom_site_fract_z
_atom_site_U_iso_or_equiv
_atom_site_adp_type
_atom_site_occupancy
_atom_site_site_symmetry_order
_atom_site_calc_flag
_atom_site_refinement_flags_posn
_atom_site_refinement_flags_adp
O1 O 0.2174(4) 0.6410(14) 0.4378(3) 0.035(2) Uani 1 1 d . .
O2 O 0.3029(5) 0.4255(17) 0.4181(4) 0.042(2) Uani 1 1 d . .
H1 H 0.3135 0.4381 0.4468 0.062 Uiso 1 1 calc R U
O3 O -0.1246(6) 0.5008(14) 0.4955(4) 0.037(3) Uani 1 1 d . .
O4 O -0.0343(5) 0.4550(17) 0.5436(4) 0.038(3) Uani 1 1 d . .
H2 H -0.0657 0.4383 0.5639 0.057 Uiso 1 1 calc R U
O5 O 0.2769(5) 0.4539(15) 0.2409(4) 0.030(2) Uani 1 1 d . .
H3 H 0.2548 0.4363 0.2156 0.045 Uiso 1 1 calc R U
O6 O 0.1415(5) 0.4607(15) 0.2236(4) 0.031(2) Uani 1 1 d . .
H4 H 0.1019 0.4087 0.2209 0.047 Uiso 1 1 calc R U
O7 O 0.0486(5) 0.4744(13) 0.2984(4) 0.027(2) Uani 1 1 d . .
O8 O -0.0637(6) 0.5020(12) 0.3173(4) 0.029(3) Uani 1 1 d . .
O9 O 0.1535(4) 0.2761(14) 0.4537(3) 0.035(2) Uani 1 1 d . .
O10 O 0.0514(4) 0.4030(14) 0.4741(3) 0.032(2) Uani 1 1 d . .
O11 O 0.4617(5) 1.1729(14) 0.2231(3) 0.037(2) Uani 1 1 d . .
O12 O 0.5510(5) 0.9683(15) 0.2438(4) 0.035(2) Uani 1 1 d . .
H5 H 0.5739 1.0441 0.2254 0.052 Uiso 1 1 calc R U
O13 O 0.1227(6) 0.9571(18) 0.1650(4) 0.040(3) Uani 1 1 d . .
O14 O 0.2158(5) 0.9363(19) 0.1195(3) 0.042(3) Uani 1 1 d . .
H6 H 0.1871 0.9242 0.0974 0.063 Uiso 1 1 calc R U
O15 O 0.5260(5) 1.0247(14) 0.4182(4) 0.027(2) Uani 1 1 d . .
H7 H 0.5062 1.0038 0.4442 0.041 Uiso 1 1 calc R U
O16 O 0.3870(6) 1.0034(13) 0.4347(4) 0.028(2) Uani 1 1 d . .
H8 H 0.3444 1.0281 0.4342 0.041 Uiso 1 1 calc R U
O17 O 0.2965(6) 0.9709(13) 0.3650(4) 0.028(2) Uani 1 1 d . .
O18 O 0.1878(5) 0.9735(13) 0.3436(4) 0.026(2) Uani 1 1 d . .
O19 O 0.4049(4) 0.7956(13) 0.2081(3) 0.033(2) Uani 1 1 d . .
O20 O 0.3008(4) 0.8951(14) 0.1880(3) 0.030(2) Uani 1 1 d . .
C1 C 0.2442(7) 0.510(2) 0.4107(5) 0.027(3) Uani 1 1 d . .
C2 C -0.0623(8) 0.474(2) 0.5013(5) 0.029(3) Uani 1 1 d . .
C3 C 0.1397(8) 0.4600(19) 0.3558(5) 0.025(3) Uani 1 1 d . .
C4 C 0.2134(7) 0.4675(19) 0.3645(5) 0.025(3) Uani 1 1 d . .
C5 C 0.2593(8) 0.4642(19) 0.3259(5) 0.023(3) Uani 1 1 d . .
H9 H 0.3078 0.4679 0.3309 0.028 Uiso 1 1 calc R U
C6 C 0.2316(7) 0.455(2) 0.2787(5) 0.023(3) Uani 1 1 d . .
C7 C 0.1606(8) 0.464(2) 0.2719(5) 0.030(3) Uani 1 1 d . .
C8 C 0.1159(8) 0.465(2) 0.3075(5) 0.024(3) Uani 1 1 d . .
C9 C -0.0019(8) 0.4842(17) 0.3308(5) 0.018(3) Uani 1 1 d . .
C10 C 0.0194(7) 0.4699(18) 0.3798(5) 0.022(3) Uani 1 1 d . .
C11 C 0.0881(7) 0.444(2) 0.3921(5) 0.026(3) Uani 1 1 d . .
C12 C 0.1017(6) 0.367(2) 0.4409(5) 0.032(3) Uani 1 1 d . .
C13 C -0.0143(7) 0.451(2) 0.4615(5) 0.027(3) Uani 1 1 d . .
C14 C -0.0333(7) 0.4746(19) 0.4154(5) 0.023(3) Uani 1 1 d . .
H10 H -0.0804 0.4940 0.4070 0.028 Uiso 1 1 calc R U
C15 C 0.4880(8) 1.053(2) 0.2510(6) 0.038(4) Uani 1 1 d . .
C16 C 0.1836(7) 0.938(2) 0.1595(5) 0.029(3) Uani 1 1 d . .
C17 C 0.3903(7) 0.9815(18) 0.3054(5) 0.023(3) Uani 1 1 d . .
C18 C 0.4606(9) 1.0028(16) 0.2991(5) 0.023(3) Uani 1 1 d . .
C19 C 0.5034(8) 1.0170(18) 0.3375(6) 0.024(3) Uani 1 1 d . .
H11 H 0.5517 1.0299 0.3322 0.029 Uiso 1 1 calc R U
C20 C 0.4803(8) 1.0136(17) 0.3834(5) 0.024(3) Uani 1 1 d . .
C21 C 0.4106(7) 1.0006(19) 0.3921(5) 0.024(3) Uani 1 1 d . .
C22 C 0.3662(7) 0.9858(18) 0.3496(6) 0.024(3) Uani 1 1 d . .
C23 C 0.2439(10) 0.9711(19) 0.3307(5) 0.029(4) Uani 1 1 d . .
C24 C 0.2684(9) 0.959(2) 0.2806(6) 0.034(4) Uani 1 1 d . .
C25 C 0.3367(7) 0.949(2) 0.2700(5) 0.028(3) Uani 1 1 d . .
C26 C 0.3522(6) 0.877(2) 0.2214(5) 0.030(3) Uani 1 1 d . .
C27 C 0.2323(6) 0.928(2) 0.2011(5) 0.030(3) Uani 1 1 d . .
C28 C 0.2147(9) 0.950(2) 0.2449(6) 0.033(3) Uani 1 1 d . .
H12 H 0.1674 0.9604 0.2535 0.039 Uiso 1 1 calc R U
O1S O 0.2397(5) 0.4333(18) 0.1461(4) 0.045(3) Uani 1 1 d . .
O2S O 0.1036(7) 0.4659(19) 0.1164(5) 0.055(4) Uani 1 1 d . .
O3S O 0.0154(5) 0.4750(14) 0.1901(3) 0.026(2) Uani 1 1 d . .
O4S O 0.4869(5) 1.0479(17) 0.5147(4) 0.041(3) Uani 1 1 d . .
O5S O 0.3522(6) 0.9788(16) 0.5468(4) 0.043(3) Uani 1 1 d . .
O6S O 0.2606(6) 0.9975(13) 0.4721(4) 0.034(3) Uani 1 1 d . .
C1S C 0.3571(8) 0.397(3) 0.1314(6) 0.052(4) Uani 1 1 d . .
H16 H 0.3588 0.3442 0.1639 0.078 Uiso 1 1 calc R U
H17 H 0.3804 0.5319 0.1299 0.078 Uiso 1 1 calc R U
H18 H 0.3805 0.2993 0.1102 0.078 Uiso 1 1 calc R U
C2S C 0.2837(7) 0.421(2) 0.1164(5) 0.037(3) Uani 1 1 d . .
C3S C 0.2676(8) 0.427(3) 0.0654(6) 0.050(4) Uani 1 1 d . .
H19 H 0.2232 0.3580 0.0598 0.074 Uiso 1 1 calc R U
H20 H 0.3040 0.3554 0.0477 0.074 Uiso 1 1 calc R U
H21 H 0.2647 0.5715 0.0549 0.074 Uiso 1 1 calc R U
C4S C 0.5185(10) 1.053(3) 0.5960(6) 0.051(5) Uani 1 1 d . .
H13 H 0.4686 1.0662 0.6014 0.077 Uiso 1 1 calc R U
H14 H 0.5430 1.1613 0.6136 0.077 Uiso 1 1 calc R U
H15 H 0.5341 0.9165 0.6067 0.077 Uiso 1 1 calc R U
C5S C 0.5334(8) 1.077(2) 0.5435(5) 0.040(3) Uani 1 1 d . .
C6S C 0.6054(7) 1.123(3) 0.5281(6) 0.053(5) Uani 1 1 d . .
H22 H 0.6115 1.0800 0.4951 0.079 Uiso 1 1 calc R U
H23 H 0.6381 1.0473 0.5482 0.079 Uiso 1 1 calc R U
H24 H 0.6141 1.2722 0.5308 0.079 Uiso 1 1 calc R U

loop_
_atom_site_aniso_label
_atom_site_aniso_U_11
_atom_site_aniso_U_22
_atom_site_aniso_U_33
_atom_site_aniso_U_23
_atom_site_aniso_U_13
_atom_site_aniso_U_12
O1 0.032(5) 0.035(5) 0.037(5) -0.003(4) 0.001(4) -0.004(4)
O2 0.037(6) 0.048(6) 0.040(6) 0.000(5) -0.013(5) 0.000(5)
O3 0.025(6) 0.055(7) 0.032(6) -0.002(4) 0.006(5) 0.003(4)
O4 0.024(5) 0.061(7) 0.029(6) 0.011(5) 0.000(4) -0.008(5)
O5 0.019(5) 0.046(6) 0.025(5) -0.003(5) -0.003(4) 0.000(4)
O6 0.023(5) 0.048(6) 0.022(5) -0.008(4) -0.006(4) 0.002(4)
O7 0.023(5) 0.035(5) 0.021(5) -0.001(4) -0.008(4) -0.003(4)
O8 0.036(7) 0.030(6) 0.021(6) 0.001(3) 0.003(4) 0.002(4)
O9 0.032(5) 0.033(5) 0.040(5) -0.002(4) 0.000(4) 0.001(4)
O10 0.027(5) 0.045(6) 0.022(4) 0.002(4) -0.007(4) 0.003(4)
O11 0.038(5) 0.044(6) 0.030(5) 0.004(4) 0.001(4) -0.003(4)
O12 0.016(5) 0.066(7) 0.022(5) 0.002(4) -0.002(4) -0.007(4)
O13 0.022(6) 0.074(8) 0.026(6) 0.000(5) 0.002(4) 0.003(5)
O14 0.026(5) 0.084(8) 0.015(5) 0.000(5) -0.007(4) 0.012(6)
O15 0.029(6) 0.035(5) 0.018(5) 0.002(4) -0.002(4) 0.003(4)
O16 0.020(5) 0.043(6) 0.021(5) 0.001(3) -0.004(4) 0.002(4)
O17 0.019(5) 0.038(6) 0.027(6) 0.004(4) -0.006(4) 0.000(4)
O18 0.010(5) 0.037(6) 0.031(6) -0.001(4) 0.000(4) 0.004(4)
O19 0.029(5) 0.032(5) 0.038(5) -0.005(4) 0.007(4) 0.008(4)
O20 0.031(5) 0.033(5) 0.027(5) -0.001(4) 0.001(4) 0.005(4)
C1 0.012(6) 0.046(8) 0.023(7) 0.002(6) -0.005(5) -0.007(5)
C2 0.026(8) 0.030(8) 0.031(8) -0.001(6) -0.002(6) 0.003(5)
C3 0.035(8) 0.016(6) 0.024(7) 0.003(5) 0.007(6) 0.001(5)
C4 0.013(7) 0.024(7) 0.039(9) -0.003(6) 0.009(6) -0.005(5)
C5 0.029(8) 0.029(7) 0.012(6) 0.000(5) -0.009(5) 0.008(5)
C6 0.018(7) 0.030(7) 0.022(7) 0.005(5) 0.000(5) 0.003(5)
C7 0.032(8) 0.024(7) 0.034(8) 0.015(6) -0.004(6) -0.010(6)
C8 0.027(8) 0.029(7) 0.014(7) -0.010(5) -0.001(5) 0.004(5)
C9 0.015(7) 0.017(6) 0.021(7) 0.000(4) -0.007(5) -0.001(4)
C10 0.021(7) 0.018(7) 0.026(7) -0.003(5) 0.005(5) -0.004(5)
C11 0.021(7) 0.031(8) 0.025(7) -0.004(6) 0.001(5) 0.000(6)
C12 0.016(7) 0.039(8) 0.039(7) -0.001(6) 0.002(5) 0.001(6)
C13 0.021(7) 0.037(8) 0.023(7) 0.001(6) 0.005(5) 0.000(6)
C14 0.013(6) 0.039(8) 0.018(7) 0.000(5) 0.003(5) 0.003(5)
C15 0.033(9) 0.045(9) 0.036(9) -0.007(7) -0.018(7) 0.004(7)
C16 0.029(8) 0.034(8) 0.024(7) 0.001(6) -0.004(6) -0.006(6)
C17 0.016(7) 0.030(7) 0.024(7) 0.001(5) 0.011(5) 0.003(5)
C18 0.038(8) 0.013(6) 0.017(7) 0.004(4) 0.012(6) -0.003(5)
C19 0.012(6) 0.017(6) 0.045(9) -0.003(5) -0.003(6) 0.001(5)
C20 0.038(9) 0.017(7) 0.017(7) 0.000(5) 0.000(6) 0.007(5)
C21 0.013(7) 0.040(8) 0.018(7) -0.001(5) -0.007(5) -0.002(5)
C22 0.013(7) 0.026(7) 0.033(8) 0.004(5) -0.006(6) -0.002(5)
C23 0.047(11) 0.015(7) 0.025(8) -0.006(5) -0.016(7) 0.008(6)
C24 0.043(10) 0.032(8) 0.026(8) -0.008(6) 0.004(6) 0.006(7)
C25 0.029(7) 0.032(7) 0.024(7) -0.003(6) 0.005(5) -0.009(6)
C26 0.028(7) 0.030(7) 0.033(7) 0.006(6) 0.002(5) -0.004(6)
C27 0.015(6) 0.034(8) 0.043(9) -0.003(7) 0.001(5) -0.001(6)
C28 0.033(8) 0.032(7) 0.033(8) -0.008(7) 0.003(6) 0.000(6)
O1S 0.030(6) 0.069(7) 0.035(6) -0.007(6) -0.004(5) 0.005(5)
O2S 0.047(8) 0.090(10) 0.029(7) 0.013(6) -0.004(6) 0.005(6)
O3S 0.029(6) 0.039(6) 0.011(5) -0.006(3) 0.006(4) 0.005(4)
O4S 0.021(5) 0.073(7) 0.029(6) -0.002(5) -0.006(4) 0.003(5)
O5S 0.026(6) 0.082(9) 0.022(6) 0.008(5) 0.005(5) -0.007(5)
O6S 0.020(5) 0.041(6) 0.041(7) -0.003(4) 0.004(5) 0.001(4)
C1S 0.047(10) 0.071(12) 0.038(9) -0.001(8) 0.006(7) 0.007(8)
C2S 0.032(7) 0.047(9) 0.033(8) 0.000(7) 0.006(6) 0.016(7)
C3S 0.020(8) 0.091(13) 0.038(9) -0.013(9) -0.002(6) 0.008(8)
C4S 0.053(11) 0.074(12) 0.026(8) 0.004(8) -0.007(7) 0.014(9)
C5S 0.055(10) 0.025(8) 0.039(8) -0.006(6) 0.000(7) 0.009(7)
C6S 0.025(8) 0.074(13) 0.060(10) -0.022(9) 0.010(6) 0.003(8)

loop_
_atom_type_symbol
_atom_type_description
_atom_type_scat_dispersion_real
_atom_type_scat_dispersion_imag
_atom_type_scat_source
C C 0.0181 0.0091 'International Tables Vol C Tables 4.2.6.8 and 6.1.1.4'
H H 0.0000 0.0000 'International Tables Vol C Tables 4.2.6.8 and 6.1.1.4'
O O 0.0492 0.0322 'International Tables Vol C Tables 4.2.6.8 and 6.1.1.4'

loop_
_geom_angle_atom_site_label_1
_geom_angle_atom_site_label_2
_geom_angle_atom_site_label_3
_geom_angle
C1 O2 H1 109.5
C2 O4 H2 109.5
C6 O5 H3 109.5
C7 O6 H4 109.5
C8 O7 C9 125.7(12)
C13 O10 C12 121.6(9)
C15 O12 H5 109.5
C16 O14 H6 109.5
C20 O15 H7 109.5
C21 O16 H8 109.5
C23 O17 C22 118.5(13)
C26 O20 C27 121.4(10)
O1 C1 O2 123.8(13)
O1 C1 C4 120.3(13)
O2 C1 C4 115.4(13)
O3 C2 O4 122.5(14)
O3 C2 C13 122.3(14)
O4 C2 C13 115.2(13)
C11 C3 C8 117.2(14)
C11 C3 C4 124.5(14)
C8 C3 C4 118.2(13)
C5 C4 C3 119.4(14)
C5 C4 C1 116.0(13)
C3 C4 C1 124.0(13)
C4 C5 C6 119.0(13)
C4 C5 H9 120.5
C6 C5 H9 120.5
O5 C6 C7 121.5(13)
O5 C6 C5 118.8(11)
C7 C6 C5 119.6(13)
C8 C7 C6 122.8(15)
C8 C7 O6 124.1(14)
C6 C7 O6 113.0(13)
C7 C8 O7 119.5(14)
C7 C8 C3 120.7(14)
O7 C8 C3 119.8(13)
O8 C9 O7 119.3(12)
O8 C9 C10 124.4(13)
O7 C9 C10 116.3(12)
C11 C10 C14 120.7(13)
C11 C10 C9 121.5(12)
C14 C10 C9 117.8(12)
C10 C11 C3 118.6(13)
C10 C11 C12 116.3(11)
C3 C11 C12 124.3(12)
O9 C12 O10 117.5(11)
O9 C12 C11 125.5(12)
O10 C12 C11 117.0(10)
O10 C13 C14 122.0(11)
O10 C13 C2 114.7(11)
C14 C13 C2 123.3(13)
C13 C14 C10 118.4(13)
C13 C14 H10 120.8
C10 C14 H10 120.8
O11 C15 O12 122.6(16)
O11 C15 C18 125.2(14)
O12 C15 C18 111.7(13)
O13 C16 O14 126.4(13)
O13 C16 C27 121.2(13)
O14 C16 C27 112.3(12)
C22 C17 C18 117.6(14)
C22 C17 C25 113.4(13)
C18 C17 C25 128.9(14)
C19 C18 C17 120.0(14)
C19 C18 C15 119.5(14)
C17 C18 C15 119.3(14)
C18 C19 C20 123.5(14)
C18 C19 H11 118.2
C20 C19 H11 118.2
O15 C20 C19 118.8(13)
O15 C20 C21 121.8(13)
C19 C20 C21 119.4(14)
O16 C21 C20 120.9(13)
O16 C21 C22 123.7(13)
C20 C21 C22 115.3(13)
C17 C22 O17 128.1(13)
C17 C22 C21 124.0(14)
O17 C22 C21 107.8(13)
O18 C23 O17 117.9(15)
O18 C23 C24 127.0(15)
O17 C23 C24 115.0(15)
C25 C24 C28 122.9(14)
C25 C24 C23 121.4(14)
C28 C24 C23 115.7(14)
C24 C25 C17 122.4(13)
C24 C25 C26 114.6(12)
C17 C25 C26 122.5(12)
O19 C26 O20 115.9(12)
O19 C26 C25 126.6(12)
O20 C26 C25 117.4(11)
C28 C27 O20 121.4(13)
C28 C27 C16 125.3(13)
O20 C27 C16 113.3(11)
C27 C28 C24 118.9(15)
C27 C28 H12 120.5
C24 C28 H12 120.5
C2S C1S H16 109.5
C2S C1S H17 109.5
H16 C1S H17 109.5
C2S C1S H18 109.5
H16 C1S H18 109.5
H17 C1S H18 109.5
O1S C2S C3S 122.2(14)
O1S C2S C1S 118.9(13)
C3S C2S C1S 118.9(12)
C2S C3S H19 109.5
C2S C3S H20 109.5
H19 C3S H20 109.5
C2S C3S H21 109.5
H19 C3S H21 109.5
H20 C3S H21 109.5
C5S C4S H13 109.5
C5S C4S H14 109.5
H13 C4S H14 109.5
C5S C4S H15 109.5
H13 C4S H15 109.5
H14 C4S H15 109.5
O4S C5S C6S 121.6(14)
O4S C5S C4S 119.4(15)
C6S C5S C4S 118.9(14)
C5S C6S H22 109.5
C5S C6S H23 109.5
H22 C6S H23 109.5
C5S C6S H24 109.5
H22 C6S H24 109.5
H23 C6S H24 109.5

loop_
_geom_bond_atom_site_label_1
_geom_bond_atom_site_label_2
_geom_bond_distance
O1 C1 1.252(16)
O2 C1 1.278(17)
O2 H1 0.8400
O3 C2 1.229(19)
O4 C2 1.319(18)
O4 H2 0.8400
O5 C6 1.381(16)
O5 H3 0.8400
O6 C7 1.413(18)
O6 H4 0.8400
O7 C8 1.329(18)
O7 C9 1.339(17)
O8 C9 1.260(17)
O9 C12 1.218(14)
O10 C13 1.354(15)
O10 C12 1.369(14)
O11 C15 1.216(17)
O12 C15 1.349(18)
O12 H5 0.8400
O13 C16 1.193(17)
O14 C16 1.288(17)
O14 H6 0.8400
O15 C20 1.323(17)
O15 H7 0.8400
O16 C21 1.286(18)
O16 H8 0.8400
O17 C23 1.404(17)
O17 C22 1.420(18)
O18 C23 1.14(2)
O19 C26 1.205(14)
O20 C26 1.374(15)
O20 C27 1.393(14)
C1 C4 1.46(2)
C2 C13 1.47(2)
C3 C11 1.435(19)
C3 C8 1.44(2)
C3 C4 1.45(2)
C4 C5 1.406(19)
C5 C6 1.438(18)
C5 H9 0.9500
C6 C7 1.39(2)
C7 C8 1.33(2)
C9 C10 1.447(19)
C10 C11 1.383(18)
C10 C14 1.432(17)
C11 C12 1.487(18)
C13 C14 1.364(19)
C14 H10 0.9500
C15 C18 1.49(2)
C16 C27 1.508(19)
C17 C22 1.33(2)
C17 C18 1.38(2)
C17 C25 1.45(2)
C18 C19 1.37(2)
C19 C20 1.37(2)
C19 H11 0.9500
C20 C21 1.37(2)
C21 C22 1.480(19)
C23 C24 1.49(2)
C24 C25 1.36(2)
C24 C28 1.45(2)
C25 C26 1.483(18)
C27 C28 1.29(2)
C28 H12 0.9500
O1S C2S 1.199(17)
O4S C5S 1.226(18)
C1S C2S 1.490(19)
C1S H16 0.9800
C1S H17 0.9800
C1S H18 0.9800
C2S C3S 1.47(2)
C3S H19 0.9800
C3S H20 0.9800
C3S H21 0.9800
C4S C5S 1.52(2)
C4S H13 0.9800
C4S H14 0.9800
C4S H15 0.9800
C5S C6S 1.49(2)
C6S H22 0.9800
C6S H23 0.9800
C6S H24 0.9800
